data_2001580
loop_
_publ_author_name
'Li, Z.'
'Su, G.'

_publ_section_title
;
 Thiophene chalcone
;
_journal_issue 6
_journal_name_full 'Acta Crystallographica Section C'
_journal_page_first 1075
_journal_page_last 1077
_journal_paper_doi 10.1107/S0108270192013441
_journal_volume 49
_journal_year 1993
_chemical_formula_sum 'C14 H12 O S'
_chemical_formula_weight 228.31
_symmetry_cell_setting orthorhombic
_symmetry_space_group_name_Hall 'F 2 -2d'
_symmetry_space_group_name_H-M 'F d d 2'
_cell_angle_alpha 90
_cell_angle_beta 90
_cell_angle_gamma 90
_cell_formula_units_Z 16
_cell_length_a 18.787(7)
_cell_length_b 43.46(2)
_cell_length_c 5.828(2)
_cell_volume 4758(3)
_diffrn_radiation_type Mo
_diffrn_radiation_wavelength 0.71073
_exptl_absorpt_coefficient_mu 0.235
_exptl_crystal_density_diffrn 1.27
_exptl_crystal_F_000 1920
_cod_data_source_file cr1026.cif
_cod_data_source_block cr1026_structure_1_of_1
_cod_original_formula_sum 'C14 H12 O1 S1'
_cod_database_code 2001580

loop_
_atom_site_label
_atom_site_fract_x
_atom_site_fract_y
_atom_site_fract_z
S(1) .13620(10) .13372(4) .4469
O(1) .3110(3) .19000(10) .9000(10)
C(1) .3609(3) .23050(10) .5590(10)
C(2) .3093(3) .21040(10) .5240(10)
C(3) .2862(3) .18910(10) .707(2)
C(11) .1950(3) .16350(10) .4490(10)
C(12) .2318(3) .16550(10) .6500(10)
C(13) .2111(3) .14170(10) .8060(10)
C(14) .1606(3) .12230(10) .7210(10)
C(21) .3895(3) .25360(10) .4020(10)
C(22) .3598(3) .25960(10) .1880(10)
C(23) .3878(3) .28240(10) .0500(10)
C(24) .4468(3) .29960(10) .1160(10)
C(25) .4764(3) .29320(10) .3290(10)
C(26) .4489(3) .27080(10) .4690(10)
C(27) .4782(3) .32430(10) -.036(2)
H(1) .3824 .2299 .7073
H(2) .2865 .2097 .3789
H(3) .2014 .1772 .3244
H(4) .2306 .1395 .9557
H(5) .1415 .1051 .7999
H(6) .3201 .2480 .1358
H(7) .3662 .2866 -.0943
H(8) .5166 .3048 .3790
H(9) .4705 .2669 .6140
H(10) .5263 .3194 -.0704
H(11) .4517 .3255 -.1749
H(12) .4762 .3435 .0407

loop_
_geom_angle_atom_site_label_1
_geom_angle_atom_site_label_2
_geom_angle_atom_site_label_3
_geom_angle
C(11) S(1) C(14) 92.2(3)
C(2) C(1) C(21) 128.9(6)
C(1) C(2) C(3) 121.2(6)
O(1) C(3) C(2) 122.2(6)
O(1) C(3) C(12) 119.7(6)
C(2) C(3) C(12) 118.1(6)
C(12) C(11) S(1) 112.7(5)
C(11) C(12) C(13) 111.2(5)
C(11) C(12) C(3) 126.0(6)
C(13) C(12) C(3) 122.8(6)
C(14) C(13) C(12) 113.8(6)
C(13) C(14) S(1) 110.0(5)
C(22) C(21) C(26) 118.0(5)
C(22) C(21) C(1) 123.0(5)
C(26) C(21) C(1) 119.0(6)
C(23) C(22) C(21) 120.3(5)
C(22) C(23) C(24) 121.9(6)
C(25) C(24) C(23) 117.4(6)
C(25) C(24) C(27) 120.5(6)
C(23) C(24) C(27) 122.0(6)
C(26) C(25) C(24) 121.5(5)
C(25) C(26) C(21) 120.8(6)

loop_
_geom_bond_atom_site_label_1
_geom_bond_atom_site_label_2
_geom_bond_distance
S(1) C(11) 1.700(6)
S(1) C(14) 1.733(8)
O(1) C(3) 1.216(8)
C(1) H(1) 0.95
C(1) C(2) 1.321(7)
C(1) C(21) 1.461(8)
C(2) H(2) 0.95
C(2) C(3) 1.478(9)
C(3) C(12) 1.487(8)
C(11) H(3) 0.95
C(11) C(12) 1.360(10)
C(12) C(13) 1.432(8)
C(13) H(4) 0.95
C(13) C(14) 1.361(9)
C(14) H(5) 0.95
C(21) C(22) 1.395(8)
C(21) C(26) 1.400(7)
C(22) H(6) 0.95
C(22) C(23) 1.379(8)
C(23) H(7) 0.95
C(23) C(24) 1.388(8)
C(24) C(25) 1.388(9)
C(24) C(27) 1.514(9)
C(25) H(8) 0.95
C(25) C(26) 1.375(9)
C(26) H(9) 0.95
C(27) H(12) 0.95
C(27) H(10) 0.95
C(27) H(11) 0.95
